data_1101113
loop_
_publ_author_name
'Richard L. Harlow'
'John M. Novak'

_journal_name_full Unpublished
_chemical_formula_moiety Fe(NH4)(SO4)2
_chemical_formula_structural Fe(NH4)(SO4)2
_chemical_formula_sum 'Fe H4 N O8 S2'
_chemical_name_common 'Iron Ammonium Sulfate'
_space_group_crystal_system trigonal
_space_group_IT_number 148
_space_group_name_Hall '-R 3'
_space_group_name_H-M_alt 'R -3 :H'
_cell_angle_alpha 90.0
_cell_angle_beta 90.0
_cell_angle_gamma 120.0
_cell_formula_units_Z 3
_cell_length_a 4.827522(18)
_cell_length_b 4.827522
_cell_length_c 24.40002(13)
_cell_measurement_temperature 295
_cell_volume 492.45816
_diffrn_ambient_temperature 295
_cod_depositor_comments
;
 Updating space group information.

 Antanas Vaitkus,
 2018-06-14

 Marking attached hydrogen atoms.

 Antanas Vaitkus,
 2018-06-14

The following automatic conversions were performed:
'_geom_bond_publ_flag' value 'N' changed to 'n' according to
'/home/saulius/struct/CIF-dictionaries/cif_core.dic' dictionary named
'cif_core.dic' version 2.4.1 from 2010-06-29 (13 times).

Automatic conversion script
Id: cif_fix_enum 1527 2010-12-29 10:47:43Z saulius 
;
_cod_original_sg_symbol_H-M 'R -3'
_cod_original_formula_sum 'Fe1 S2 O8 N1 H4'
_cod_database_code 1101113

loop_
_space_group_symop_id
_space_group_symop_operation_xyz
1 x,y,z
2 -y,x-y,z
3 -x+y,-x,z
4 -x,-y,-z
5 y,-x+y,-z
6 x-y,x,-z
7 x+2/3,y+1/3,z+1/3
8 -y+2/3,x-y+1/3,z+1/3
9 -x+y+2/3,-x+1/3,z+1/3
10 -x+2/3,-y+1/3,-z+1/3
11 y+2/3,-x+y+1/3,-z+1/3
12 x-y+2/3,x+1/3,-z+1/3
13 x+1/3,y+2/3,z+2/3
14 -y+1/3,x-y+2/3,z+2/3
15 -x+y+1/3,-x+2/3,z+2/3
16 -x+1/3,-y+2/3,-z+2/3
17 y+1/3,-x+y+2/3,-z+2/3
18 x-y+1/3,x+2/3,-z+2/3

loop_
_atom_site_label
_atom_site_fract_x
_atom_site_fract_y
_atom_site_fract_z
_atom_site_occupancy
_atom_site_thermal_displace_type
_atom_site_U_iso_or_equiv
_atom_site_symmetry_multiplicity
_atom_site_attached_hydrogens
FE1 0.0 0.0 0.0 1.0 Uiso 0.0095(5) 3 0
S1 0.0 0.0 0.26430(8) 1.0 Uiso 0.0101(5) 6 0
O1 0.3125(7) 0.0403(7) 0.28481(16) 1.0 Uiso 0.0143(10) 18 0
O2 0.0 0.0 0.20495(21) 1.0 Uiso 0.0136(13) 6 0
N1 0.0 0.0 0.5 1.237(22) Uiso 0.048(4) 3 4

loop_
_geom_bond_atom_site_label_1
_geom_bond_atom_site_label_2
_geom_bond_distance
_geom_bond_site_symmetry_1
_geom_bond_site_symmetry_2
_geom_bond_publ_flag
FE1 O1 1.9769(34) . 101_444 n
FE1 O1 1.9769(34) . 102_544 n
FE1 O1 1.9769(34) . 103_554 n
FE1 O1 1.9769(34) . -201_555 n
FE1 O1 1.9769(34) . -202_455 n
FE1 O1 1.9769(34) . -203_445 n
S1 O1 1.5067(32) . 1_555 n
S1 O1 1.5067(32) . 2_555 n
S1 O1 1.5067(32) . 3_555 n
S1 O2 1.448(5) . 1_555 n
O1 FE1 1.9769(34) . 201_555 n
O1 S1 1.5067(32) . 1_555 n
O2 S1 1.448(5) . 1_555 n
